data_7111072
loop_
_publ_author_name
'Brask, Justin K.'
'Chivers, Tristram'
'Schatte, Gabriele'

_publ_section_title
;
 A new route to dilithio boraamidinates: formation and X-ray structures of
 the dimeric and trimeric clusters {Li2[RB(NBut)2]}x (R = Bun, x = 2 and R
 = Me, x = 3)
;
_journal_issue 18
_journal_name_full 'Chemical Communications'
_journal_page_first 1805
_journal_paper_doi 10.1039/b005852l
_journal_year 2000
_chemical_formula_moiety 'C24 H54 B2 Li4 N4'
_chemical_formula_sum 'C24 H54 B2 Li4 N4'
_chemical_formula_weight 448.09
_chemical_name_systematic
;
 ?
;
_space_group_IT_number 14
_symmetry_cell_setting monoclinic
_symmetry_space_group_name_Hall '-P 2yn'
_symmetry_space_group_name_H-M 'P 1 21/n 1'
_atom_sites_solution_hydrogens geom
_atom_sites_solution_primary direct
_atom_sites_solution_secondary difmap
_cell_angle_alpha 90.000(5)
_cell_angle_beta 98.825(5)
_cell_angle_gamma 90.000(5)
_cell_formula_units_Z 4
_cell_length_a 12.671(5)
_cell_length_b 17.562(5)
_cell_length_c 14.026(5)
_cell_measurement_temperature 193(2)
_cell_volume 3084.2(19)
_computing_cell_refinement 'Bruker SMART'
_computing_data_collection 'Bruker SMART'
_computing_data_reduction 'Bruker SHELXTL'
_computing_molecular_graphics 'ORTEP for Windows; WinGX 1.62'
_computing_publication_material 'WinGX 1.62'
_computing_structure_refinement 'SHELXL-97 (Sheldrick, 1997)'
_computing_structure_solution SIR-97
_diffrn_ambient_temperature 193(2)
_diffrn_measured_fraction_theta_full 0.934
_diffrn_measured_fraction_theta_max 0.934
_diffrn_measurement_device_type 'CCD area detector'
_diffrn_measurement_method 'phi and omega scans'
_diffrn_radiation_monochromator graphite
_diffrn_radiation_source 'fine-focus rotating anode'
_diffrn_radiation_type MoK\a
_diffrn_radiation_wavelength 0.71069
_diffrn_reflns_av_R_equivalents 0.0791
_diffrn_reflns_av_sigmaI/netI 0.1831
_diffrn_reflns_limit_h_max 15
_diffrn_reflns_limit_h_min -13
_diffrn_reflns_limit_k_max 9
_diffrn_reflns_limit_k_min -21
_diffrn_reflns_limit_l_max 11
_diffrn_reflns_limit_l_min -17
_diffrn_reflns_number 9679
_diffrn_reflns_theta_full 26.39
_diffrn_reflns_theta_max 26.39
_diffrn_reflns_theta_min 1.87
_exptl_absorpt_coefficient_mu 0.053
_exptl_absorpt_correction_T_max none
_exptl_absorpt_correction_T_min none
_exptl_absorpt_correction_type none
_exptl_crystal_density_diffrn 0.965
_exptl_crystal_density_method 'not measured'
_exptl_crystal_F_000 992
_exptl_crystal_size_max 0.55
_exptl_crystal_size_mid 0.33
_exptl_crystal_size_min 0.20
_refine_diff_density_max 0.283
_refine_diff_density_min -0.202
_refine_diff_density_rms 0.054
_refine_ls_extinction_coef 0.0120(11)
_refine_ls_extinction_expression Fc^*^=kFc[1+0.001xFc^2^\l^3^/sin(2\q)]^-1/4^
_refine_ls_extinction_method SHELXL
_refine_ls_goodness_of_fit_ref 0.838
_refine_ls_hydrogen_treatment mixed
_refine_ls_matrix_type full
_refine_ls_number_parameters 353
_refine_ls_number_reflns 5898
_refine_ls_number_restraints 0
_refine_ls_restrained_S_all 0.838
_refine_ls_R_factor_all 0.1826
_refine_ls_R_factor_gt 0.0641
_refine_ls_shift/su_max 0.001
_refine_ls_shift/su_mean 0.000
_refine_ls_structure_factor_coef Fsqd
_refine_ls_weighting_details 'calc w=1/[\s^2^(Fo^2^)+(0.0638P)^2^+0.0000P] where P=(Fo^2^+2Fc^2^)/3'
_refine_ls_weighting_scheme calc
_refine_ls_wR_factor_gt 0.1322
_refine_ls_wR_factor_ref 0.1678
_reflns_number_gt 2277
_reflns_number_total 5898
_reflns_threshold_expression >2sigma(I)
_cod_data_source_file b005852lsup1.cif
_cod_data_source_block 3
_cod_original_sg_symbol_H-M P21/n
_cod_database_code 7111072

loop_
_symmetry_equiv_pos_as_xyz
'x, y, z'
'-x+1/2, y+1/2, -z+1/2'
'-x, -y, -z'
'x-1/2, -y-1/2, z-1/2'

loop_
_atom_site_label
_atom_site_type_symbol
_atom_site_fract_x
_atom_site_fract_y
_atom_site_fract_z
_atom_site_U_iso_or_equiv
_atom_site_adp_type
_atom_site_occupancy
_atom_site_symmetry_multiplicity
_atom_site_calc_flag
_atom_site_refinement_flags
B1 B 0.0410(3) -0.00521(17) 0.2960(3) 0.0381(9) Uani 1 1 d .
B2 B 0.3990(3) 0.04173(16) 0.2997(3) 0.0316(8) Uani 1 1 d .
N1 N 0.08781(17) 0.05605(11) 0.24656(18) 0.0356(6) Uani 1 1 d .
N2 N 0.12768(18) -0.04691(11) 0.35465(17) 0.0350(6) Uani 1 1 d .
N3 N 0.33451(17) 0.07586(11) 0.36625(17) 0.0306(6) Uani 1 1 d .
N4 N 0.33226(17) -0.01049(11) 0.23680(17) 0.0318(6) Uani 1 1 d .
C1 C -0.0845(2) -0.02643(16) 0.2811(2) 0.0459(9) Uani 1 1 d .
H1A H -0.1034 -0.0428 0.3439 0.055 Uiso 1 1 calc R
H1B H -0.1263 0.0200 0.2608 0.055 Uiso 1 1 calc R
C2 C -0.1173(2) -0.08938(15) 0.2066(3) 0.0501(9) Uani 1 1 d .
H2A H -0.0933 -0.0747 0.1452 0.060 Uiso 1 1 calc R
H2B H -0.0794 -0.1368 0.2295 0.060 Uiso 1 1 calc R
C3 C -0.2352(2) -0.10565(18) 0.1869(3) 0.0638(11) Uani 1 1 d .
H3A H -0.2731 -0.0586 0.1624 0.077 Uiso 1 1 calc R
H3B H -0.2596 -0.1192 0.2485 0.077 Uiso 1 1 calc R
C4 C -0.2662(3) -0.16904(19) 0.1151(3) 0.0848(13) Uani 1 1 d .
H4A H -0.2441 -0.1557 0.0533 0.102 Uiso 1 1 calc R
H4B H -0.3438 -0.1762 0.1061 0.102 Uiso 1 1 calc R
H4C H -0.2307 -0.2163 0.1395 0.102 Uiso 1 1 calc R
C5 C 0.5213(2) 0.06166(13) 0.2919(2) 0.0370(8) Uani 1 1 d .
H5A H 0.5582 0.0756 0.3569 0.044 Uiso 1 1 calc R
H5B H 0.5560 0.0151 0.2717 0.044 Uiso 1 1 calc R
C6 C 0.5381(2) 0.12605(14) 0.2221(2) 0.0450(9) Uani 1 1 d .
H6A H 0.4892 0.1181 0.1608 0.054 Uiso 1 1 calc R
H6B H 0.5185 0.1749 0.2498 0.054 Uiso 1 1 calc R
C7 C 0.6502(2) 0.13222(15) 0.2003(3) 0.0526(9) Uani 1 1 d .
H7A H 0.6690 0.0840 0.1705 0.063 Uiso 1 1 calc R
H7B H 0.6994 0.1385 0.2618 0.063 Uiso 1 1 calc R
C8 C 0.6675(3) 0.19764(16) 0.1337(3) 0.0612(11) Uani 1 1 d .
H8A H 0.6166 0.1935 0.0738 0.073 Uiso 1 1 calc R
H8B H 0.7405 0.1956 0.1188 0.073 Uiso 1 1 calc R
H8C H 0.6566 0.2461 0.1654 0.073 Uiso 1 1 calc R
C10 C 0.0292(2) 0.11677(15) 0.1873(2) 0.0421(8) Uani 1 1 d .
C11 C -0.0455(3) 0.08694(16) 0.0994(2) 0.0582(10) Uani 1 1 d .
H11A H -0.0053 0.0544 0.0610 0.070 Uiso 1 1 calc R
H11B H -0.0761 0.1300 0.0600 0.070 Uiso 1 1 calc R
H11C H -0.1031 0.0573 0.1208 0.070 Uiso 1 1 calc R
C12 C -0.0322(2) 0.16823(15) 0.2484(3) 0.0547(10) Uani 1 1 d .
H12A H -0.0889 0.1387 0.2715 0.066 Uiso 1 1 calc R
H12B H -0.0639 0.2109 0.2089 0.066 Uiso 1 1 calc R
H12C H 0.0169 0.1879 0.3037 0.066 Uiso 1 1 calc R
C13 C 0.1126(3) 0.16739(16) 0.1486(3) 0.0565(10) Uani 1 1 d .
H13A H 0.1617 0.1885 0.2029 0.068 Uiso 1 1 calc R
H13B H 0.0762 0.2090 0.1103 0.068 Uiso 1 1 calc R
H13C H 0.1527 0.1368 0.1081 0.068 Uiso 1 1 calc R
C20 C 0.1215(2) -0.11384(14) 0.4176(2) 0.0398(8) Uani 1 1 d .
C21 C 0.0169(8) -0.1193(5) 0.4633(8) 0.049(2) Uani 0.642(19) 1 d P
H21A H 0.0031 -0.0702 0.4922 0.058 Uiso 0.642(19) 1 calc PR
H21B H 0.0251 -0.1588 0.5132 0.058 Uiso 0.642(19) 1 calc PR
H21C H -0.0431 -0.1322 0.4131 0.058 Uiso 0.642(19) 1 calc PR
C22 C 0.2111(9) -0.1085(5) 0.5018(8) 0.061(3) Uani 0.642(19) 1 d P
H22A H 0.2799 -0.1111 0.4781 0.074 Uiso 0.642(19) 1 calc PR
H22B H 0.2056 -0.1508 0.5463 0.074 Uiso 0.642(19) 1 calc PR
H22C H 0.2059 -0.0601 0.5355 0.074 Uiso 0.642(19) 1 calc PR
C23 C 0.1293(11) -0.1849(7) 0.3562(12) 0.063(3) Uani 0.642(19) 1 d P
H23A H 0.0690 -0.1860 0.3032 0.075 Uiso 0.642(19) 1 calc PR
H23B H 0.1273 -0.2304 0.3962 0.075 Uiso 0.642(19) 1 calc PR
H23C H 0.1964 -0.1838 0.3296 0.075 Uiso 0.642(19) 1 calc PR
C21' C 0.066(2) -0.1007(11) 0.5034(14) 0.072(6) Uani 0.358(19) 1 d P
H21D H 0.1025 -0.0599 0.5433 0.086 Uiso 0.358(19) 1 calc PR
H21E H 0.0679 -0.1476 0.5415 0.086 Uiso 0.358(19) 1 calc PR
H21F H -0.0083 -0.0860 0.4814 0.086 Uiso 0.358(19) 1 calc PR
C22' C 0.2426(12) -0.1371(11) 0.4616(17) 0.066(5) Uani 0.358(19) 1 d P
H22D H 0.2812 -0.1518 0.4090 0.080 Uiso 0.358(19) 1 calc PR
H22E H 0.2416 -0.1799 0.5062 0.080 Uiso 0.358(19) 1 calc PR
H22F H 0.2784 -0.0935 0.4963 0.080 Uiso 0.358(19) 1 calc PR
C23' C 0.089(3) -0.1893(13) 0.3698(17) 0.070(7) Uani 0.358(19) 1 d P
H23D H 0.0148 -0.1867 0.3384 0.084 Uiso 0.358(19) 1 calc PR
H23E H 0.0968 -0.2297 0.4187 0.084 Uiso 0.358(19) 1 calc PR
H23F H 0.1353 -0.2006 0.3215 0.084 Uiso 0.358(19) 1 calc PR
C30 C 0.3688(2) 0.13127(14) 0.4436(2) 0.0364(8) Uani 1 1 d .
C31 C 0.4549(3) 0.10153(19) 0.5204(3) 0.0746(12) Uani 1 1 d .
H31A H 0.4294 0.0555 0.5493 0.090 Uiso 1 1 calc R
H31B H 0.4728 0.1404 0.5704 0.090 Uiso 1 1 calc R
H31C H 0.5185 0.0893 0.4916 0.090 Uiso 1 1 calc R
C32 C 0.2732(3) 0.1502(2) 0.4926(3) 0.0882(14) Uani 1 1 d .
H32A H 0.2155 0.1705 0.4448 0.106 Uiso 1 1 calc R
H32B H 0.2938 0.1883 0.5430 0.106 Uiso 1 1 calc R
H32C H 0.2485 0.1040 0.5216 0.106 Uiso 1 1 calc R
C33 C 0.4075(3) 0.20649(15) 0.4060(3) 0.0804(13) Uani 1 1 d .
H33A H 0.4745 0.1979 0.3808 0.096 Uiso 1 1 calc R
H33B H 0.4194 0.2436 0.4588 0.096 Uiso 1 1 calc R
H33C H 0.3534 0.2261 0.3544 0.096 Uiso 1 1 calc R
C40 C 0.3648(2) -0.06100(14) 0.1626(2) 0.0391(8) Uani 1 1 d .
C41 C 0.4140(3) -0.02093(18) 0.0849(3) 0.0760(12) Uani 1 1 d .
H41A H 0.3662 0.0197 0.0567 0.091 Uiso 1 1 calc R
H41B H 0.4248 -0.0575 0.0346 0.091 Uiso 1 1 calc R
H41C H 0.4829 0.0010 0.1130 0.091 Uiso 1 1 calc R
C42 C 0.2643(3) -0.10226(18) 0.1133(3) 0.0690(12) Uani 1 1 d .
H42A H 0.2331 -0.1317 0.1614 0.083 Uiso 1 1 calc R
H42B H 0.2834 -0.1367 0.0637 0.083 Uiso 1 1 calc R
H42C H 0.2122 -0.0648 0.0834 0.083 Uiso 1 1 calc R
C43 C 0.4398(3) -0.12445(16) 0.2077(3) 0.0682(11) Uani 1 1 d .
H43A H 0.5070 -0.1020 0.2392 0.082 Uiso 1 1 calc R
H43B H 0.4545 -0.1596 0.1571 0.082 Uiso 1 1 calc R
H43C H 0.4059 -0.1522 0.2555 0.082 Uiso 1 1 calc R
Li1 Li 0.1750(4) -0.0372(2) 0.2226(4) 0.0403(13) Uani 1 1 d .
Li2 Li 0.1733(4) 0.0628(2) 0.3794(4) 0.0414(13) Uani 1 1 d .
Li3 Li 0.2923(4) -0.0355(2) 0.3680(4) 0.0387(13) Uani 1 1 d .
Li4 Li 0.2406(4) 0.0848(2) 0.2364(4) 0.0390(13) Uani 1 1 d .

loop_
_atom_site_aniso_label
_atom_site_aniso_U_11
_atom_site_aniso_U_22
_atom_site_aniso_U_33
_atom_site_aniso_U_23
_atom_site_aniso_U_13
_atom_site_aniso_U_12
B1 0.034(2) 0.0391(18) 0.042(3) -0.0130(19) 0.007(2) -0.0020(16)
B2 0.031(2) 0.0291(15) 0.032(2) 0.0067(17) -0.0026(19) 0.0035(14)
N1 0.0291(14) 0.0358(12) 0.0405(17) 0.0011(12) 0.0010(13) 0.0002(10)
N2 0.0369(15) 0.0311(11) 0.0372(16) 0.0037(12) 0.0063(14) -0.0049(10)
N3 0.0302(13) 0.0270(11) 0.0333(16) -0.0050(11) 0.0011(13) -0.0031(10)
N4 0.0336(14) 0.0303(11) 0.0322(16) -0.0040(12) 0.0075(13) -0.0001(10)
C1 0.0344(18) 0.0522(18) 0.051(2) 0.0007(18) 0.0059(18) -0.0077(14)
C2 0.038(2) 0.0430(16) 0.067(3) -0.0058(18) 0.001(2) -0.0063(14)
C3 0.044(2) 0.063(2) 0.080(3) -0.014(2) -0.004(2) -0.0143(16)
C4 0.067(3) 0.079(2) 0.103(4) -0.021(3) -0.004(3) -0.020(2)
C5 0.0327(17) 0.0364(15) 0.041(2) 0.0002(15) 0.0025(16) -0.0011(12)
C6 0.0349(18) 0.0382(15) 0.063(3) 0.0071(17) 0.0125(19) -0.0010(13)
C7 0.042(2) 0.0500(17) 0.068(3) 0.0099(19) 0.014(2) -0.0036(15)
C8 0.055(2) 0.0531(18) 0.081(3) 0.008(2) 0.027(2) -0.0032(16)
C10 0.0374(19) 0.0375(15) 0.049(2) 0.0036(17) -0.0016(19) 0.0036(14)
C11 0.061(2) 0.0493(18) 0.056(3) 0.0036(19) -0.017(2) 0.0074(16)
C12 0.047(2) 0.0433(16) 0.072(3) -0.0005(19) 0.003(2) 0.0058(15)
C13 0.055(2) 0.0523(18) 0.058(3) 0.0204(19) -0.002(2) 0.0062(16)
C20 0.045(2) 0.0350(15) 0.039(2) 0.0014(16) 0.0071(19) -0.0072(14)
C21 0.060(6) 0.048(4) 0.040(6) 0.002(4) 0.016(4) -0.006(3)
C22 0.059(6) 0.063(5) 0.057(6) 0.028(4) -0.008(5) -0.008(4)
C23 0.090(7) 0.029(4) 0.078(8) 0.017(4) 0.043(6) 0.003(4)
C21' 0.091(17) 0.080(11) 0.046(12) 0.005(8) 0.013(11) 0.005(8)
C22' 0.050(9) 0.056(9) 0.091(14) 0.034(9) 0.005(8) -0.007(6)
C23' 0.14(2) 0.052(7) 0.026(8) -0.005(6) 0.029(13) -0.037(11)
C30 0.0385(18) 0.0309(14) 0.038(2) -0.0066(15) 0.0012(18) -0.0019(13)
C31 0.091(3) 0.072(2) 0.049(3) -0.020(2) -0.026(3) 0.018(2)
C32 0.066(3) 0.104(3) 0.100(4) -0.070(3) 0.030(3) -0.025(2)
C33 0.134(4) 0.0358(17) 0.069(3) -0.011(2) 0.005(3) -0.017(2)
C40 0.0405(19) 0.0411(16) 0.037(2) -0.0044(16) 0.0095(18) -0.0054(14)
C41 0.111(3) 0.069(2) 0.055(3) -0.012(2) 0.035(3) -0.021(2)
C42 0.066(3) 0.077(2) 0.066(3) -0.034(2) 0.017(2) -0.0146(19)
C43 0.078(3) 0.0557(19) 0.070(3) -0.019(2) 0.010(2) 0.0169(18)
Li1 0.039(3) 0.041(2) 0.041(3) -0.006(3) 0.005(3) 0.000(2)
Li2 0.044(3) 0.035(2) 0.043(4) -0.009(3) 0.003(3) -0.005(2)
Li3 0.042(3) 0.029(2) 0.045(4) -0.001(2) 0.008(3) -0.005(2)
Li4 0.039(3) 0.035(2) 0.041(4) 0.001(2) 0.000(3) -0.002(2)

loop_
_atom_type_symbol
_atom_type_description
_atom_type_scat_dispersion_real
_atom_type_scat_dispersion_imag
_atom_type_scat_source
C C 0.0033 0.0016 'International Tables Vol C Tables 4.2.6.8 and 6.1.1.4'
H H 0.0000 0.0000 'International Tables Vol C Tables 4.2.6.8 and 6.1.1.4'
Li Li -0.0003 0.0001 'International Tables Vol C Tables 4.2.6.8 and 6.1.1.4'
B B 0.0013 0.0007 'International Tables Vol C Tables 4.2.6.8 and 6.1.1.4'
N N 0.0061 0.0033 'International Tables Vol C Tables 4.2.6.8 and 6.1.1.4'

loop_
_geom_angle_atom_site_label_1
_geom_angle_atom_site_label_2
_geom_angle_atom_site_label_3
_geom_angle
N1 B1 N2 108.2(2)
N1 B1 C1 125.1(3)
N2 B1 C1 126.6(3)
N1 B1 Li1 64.12(19)
N2 B1 Li1 64.3(2)
C1 B1 Li1 134.3(3)
N1 B1 Li2 61.7(2)
N2 B1 Li2 62.33(19)
C1 B1 Li2 146.6(3)
Li1 B1 Li2 79.0(2)
N4 B2 N3 108.5(2)
N4 B2 C5 125.0(3)
N3 B2 C5 126.4(3)
N4 B2 Li4 64.02(19)
N3 B2 Li4 63.4(2)
C5 B2 Li4 136.6(2)
N4 B2 Li3 62.76(19)
N3 B2 Li3 62.61(18)
C5 B2 Li3 144.5(2)
Li4 B2 Li3 78.9(2)
B1 N1 C10 126.5(2)
B1 N1 Li2 78.6(2)
C10 N1 Li2 129.1(2)
B1 N1 Li4 133.0(2)
C10 N1 Li4 100.6(2)
Li2 N1 Li4 70.4(2)
B1 N1 Li1 75.8(2)
C10 N1 Li1 136.6(2)
Li2 N1 Li1 88.3(2)
Li4 N1 Li1 68.92(19)
B1 N2 C20 129.0(2)
B1 N2 Li2 77.9(2)
C20 N2 Li2 133.9(2)
B1 N2 Li1 75.4(2)
C20 N2 Li1 131.1(2)
Li2 N2 Li1 87.7(2)
B1 N2 Li3 131.3(2)
C20 N2 Li3 99.7(2)
Li2 N2 Li3 68.65(19)
Li1 N2 Li3 69.1(2)
B2 N3 C30 127.7(2)
B2 N3 Li4 76.5(2)
C30 N3 Li4 132.7(2)
B2 N3 Li3 77.66(19)
C30 N3 Li3 132.6(2)
Li4 N3 Li3 88.1(2)
B2 N3 Li2 131.4(2)
C30 N3 Li2 100.9(2)
Li4 N3 Li2 68.9(2)
Li3 N3 Li2 68.30(18)
B2 N4 C40 127.6(2)
B2 N4 Li1 132.7(2)
C40 N4 Li1 99.7(2)
B2 N4 Li3 77.8(2)
C40 N4 Li3 130.2(2)
Li1 N4 Li3 70.2(2)
B2 N4 Li4 76.2(2)
C40 N4 Li4 135.6(2)
Li1 N4 Li4 68.82(19)
Li3 N4 Li4 87.6(2)
C2 C1 B1 114.4(2)
C3 C2 C1 114.8(3)
C2 C3 C4 114.3(3)
C6 C5 B2 115.7(2)
C7 C6 C5 114.3(2)
C6 C7 C8 114.2(3)
N1 C10 C11 113.7(2)
N1 C10 C12 111.4(3)
C11 C10 C12 110.3(2)
N1 C10 C13 107.5(2)
C11 C10 C13 106.7(3)
C12 C10 C13 106.9(2)
N2 C20 C21' 115.5(7)
N2 C20 C22 108.4(3)
C21' C20 C22 75.6(8)
N2 C20 C23' 117.9(9)
C21' C20 C23' 111.2(9)
C22 C20 C23' 121.3(11)
N2 C20 C23 107.4(6)
C21' C20 C23 131.0(8)
C22 C20 C23 112.7(8)
C23' C20 C23 21.8(11)
N2 C20 C21 114.8(4)
C21' C20 C21 31.7(7)
C22 C20 C21 105.5(4)
C23' C20 C21 86.5(9)
C23 C20 C21 108.3(5)
N2 C20 C22' 107.1(5)
C21' C20 C22' 105.4(8)
C22 C20 C22' 33.0(6)
C23' C20 C22' 97.1(11)
C23 C20 C22' 82.5(11)
C21 C20 C22' 130.1(7)
N3 C30 C31 113.4(2)
N3 C30 C32 108.2(2)
C31 C30 C32 107.1(3)
N3 C30 C33 113.0(3)
C31 C30 C33 108.1(3)
C32 C30 C33 106.7(3)
N3 C30 Li2 47.71(15)
C31 C30 Li2 126.5(2)
C32 C30 Li2 60.52(19)
C33 C30 Li2 125.4(2)
N4 C40 C41 114.8(2)
N4 C40 C42 107.5(2)
C41 C40 C42 107.5(3)
N4 C40 C43 111.6(2)
C41 C40 C43 109.7(3)
C42 C40 C43 105.2(2)
N4 Li1 N1 110.4(2)
N4 Li1 N2 110.6(3)
N1 Li1 N2 70.99(18)
N4 Li1 B1 135.7(3)
N1 Li1 B1 40.10(13)
N2 Li1 B1 40.30(14)
N4 Li1 Li4 55.77(17)
N1 Li1 Li4 55.44(17)
N2 Li1 Li4 98.9(2)
B1 Li1 Li4 91.0(2)
N4 Li1 Li3 54.95(18)
N1 Li1 Li3 97.7(2)
N2 Li1 Li3 56.22(19)
B1 Li1 Li3 91.3(2)
Li4 Li1 Li3 74.9(2)
N4 Li1 Li2 84.5(2)
N1 Li1 Li2 45.49(16)
N2 Li1 Li2 45.94(15)
B1 Li1 Li2 51.22(17)
Li4 Li1 Li2 52.99(19)
Li3 Li1 Li2 52.36(18)
N1 Li2 N2 71.72(18)
N1 Li2 N3 108.7(3)
N2 Li2 N3 110.3(2)
N1 Li2 B1 39.63(14)
N2 Li2 B1 39.78(13)
N3 Li2 B1 132.6(3)
N1 Li2 Li3 99.0(2)
N2 Li2 Li3 56.70(17)
N3 Li2 Li3 54.54(16)
B1 Li2 Li3 90.6(2)
N1 Li2 Li4 55.13(19)
N2 Li2 Li4 98.3(2)
N3 Li2 Li4 54.14(18)
B1 Li2 Li4 89.0(2)
Li3 Li2 Li4 74.7(2)
N1 Li2 C30 130.8(2)
N2 Li2 C30 133.2(2)
N3 Li2 C30 31.39(11)
B1 Li2 C30 163.9(2)
Li3 Li2 C30 77.70(19)
Li4 Li2 C30 77.35(19)
N1 Li2 Li1 46.16(15)
N2 Li2 Li1 46.34(15)
N3 Li2 Li1 82.85(19)
B1 Li2 Li1 49.74(16)
Li3 Li2 Li1 52.99(19)
Li4 Li2 Li1 51.98(17)
C30 Li2 Li1 114.2(2)
N3 Li3 N4 71.22(17)
N3 Li3 N2 110.8(2)
N4 Li3 N2 109.0(3)
N3 Li3 B2 39.73(12)
N4 Li3 B2 39.46(13)
N2 Li3 B2 133.4(3)
N3 Li3 Li2 57.16(16)
N4 Li3 Li2 99.0(2)
N2 Li3 Li2 54.65(17)
B2 Li3 Li2 91.2(2)
N3 Li3 Li1 97.8(2)
N4 Li3 Li1 54.87(19)
N2 Li3 Li1 54.73(18)
B2 Li3 Li1 88.8(2)
Li2 Li3 Li1 74.6(2)
N3 Li3 Li4 45.89(15)
N4 Li3 Li4 46.29(15)
N2 Li3 Li4 83.34(19)
B2 Li3 Li4 50.07(16)
Li2 Li3 Li4 52.91(19)
Li1 Li3 Li4 51.98(17)
N3 Li4 N1 110.7(3)
N3 Li4 N4 71.18(18)
N1 Li4 N4 110.2(2)
N3 Li4 B2 40.18(14)
N1 Li4 B2 135.1(3)
N4 Li4 B2 39.82(13)
N3 Li4 Li1 99.1(2)
N1 Li4 Li1 55.65(17)
N4 Li4 Li1 55.41(17)
B2 Li4 Li1 90.5(2)
N3 Li4 Li2 56.95(19)
N1 Li4 Li2 54.42(18)
N4 Li4 Li2 98.3(2)
B2 Li4 Li2 91.6(2)
Li1 Li4 Li2 75.0(2)
N3 Li4 Li3 46.05(14)
N1 Li4 Li3 84.02(19)
N4 Li4 Li3 46.08(15)
B2 Li4 Li3 51.05(16)
Li1 Li4 Li3 53.12(19)
Li2 Li4 Li3 52.41(17)

loop_
_geom_bond_atom_site_label_1
_geom_bond_atom_site_label_2
_geom_bond_distance
B1 N1 1.455(4)
B1 N2 1.464(4)
B1 C1 1.615(4)
B1 Li1 2.189(6)
B1 Li2 2.236(6)
B2 N4 1.451(4)
B2 N3 1.460(4)
B2 C5 1.609(4)
B2 Li4 2.200(6)
B2 Li3 2.231(5)
N1 C10 1.480(3)
N1 Li2 2.009(6)
N1 Li4 2.027(5)
N1 Li1 2.032(5)
N2 C20 1.479(3)
N2 Li2 2.026(5)
N2 Li1 2.039(6)
N2 Li3 2.076(5)
N3 C30 1.473(3)
N3 Li4 2.022(6)
N3 Li3 2.028(4)
N3 Li2 2.091(5)
N4 C40 1.473(3)
N4 Li1 2.028(5)
N4 Li3 2.030(5)
N4 Li4 2.037(5)
C1 C2 1.534(4)
C2 C3 1.504(4)
C3 C4 1.512(4)
C5 C6 1.532(4)
C6 C7 1.501(4)
C7 C8 1.518(4)
C10 C11 1.527(4)
C10 C12 1.537(4)
C10 C13 1.541(4)
C20 C21' 1.501(16)
C20 C22 1.510(9)
C20 C23' 1.51(2)
C20 C23 1.528(13)
C20 C21 1.561(8)
C20 C22' 1.616(15)
C30 C31 1.504(4)
C30 C32 1.518(4)
C30 C33 1.531(4)
C30 Li2 2.776(6)
C40 C41 1.510(4)
C40 C42 1.534(4)
C40 C43 1.537(4)
Li1 Li4 2.297(6)
Li1 Li3 2.332(8)
Li1 Li2 2.816(7)
Li2 Li3 2.313(6)
Li2 Li4 2.328(7)
Li3 Li4 2.815(7)

loop_
_geom_torsion_atom_site_label_1
_geom_torsion_atom_site_label_2
_geom_torsion_atom_site_label_3
_geom_torsion_atom_site_label_4
_geom_torsion
N2 B1 N1 C10 -173.6(2)
C1 B1 N1 C10 10.7(5)
Li1 B1 N1 C10 138.1(3)
Li2 B1 N1 C10 -130.7(3)
N2 B1 N1 Li2 -43.0(2)
C1 B1 N1 Li2 141.3(3)
Li1 B1 N1 Li2 -91.2(2)
N2 B1 N1 Li4 6.2(4)
C1 B1 N1 Li4 -169.5(3)
Li1 B1 N1 Li4 -42.0(3)
Li2 B1 N1 Li4 49.2(3)
N2 B1 N1 Li1 48.2(2)
C1 B1 N1 Li1 -127.5(3)
Li2 B1 N1 Li1 91.2(2)
N1 B1 N2 C20 -179.7(2)
C1 B1 N2 C20 -4.1(5)
Li1 B1 N2 C20 -131.6(3)
Li2 B1 N2 C20 137.6(3)
N1 B1 N2 Li2 42.7(2)
C1 B1 N2 Li2 -141.7(3)
Li1 B1 N2 Li2 90.8(2)
N1 B1 N2 Li1 -48.1(2)
C1 B1 N2 Li1 127.5(3)
Li2 B1 N2 Li1 -90.8(2)
N1 B1 N2 Li3 -4.2(4)
C1 B1 N2 Li3 171.4(3)
Li1 B1 N2 Li3 43.9(3)
Li2 B1 N2 Li3 -46.9(3)
N4 B2 N3 C30 179.1(2)
C5 B2 N3 C30 -4.3(4)
Li4 B2 N3 C30 -134.1(3)
Li3 B2 N3 C30 135.0(3)
N4 B2 N3 Li4 -46.8(2)
C5 B2 N3 Li4 129.8(3)
Li3 B2 N3 Li4 -91.0(2)
N4 B2 N3 Li3 44.2(2)
C5 B2 N3 Li3 -139.3(3)
Li4 B2 N3 Li3 91.0(2)
N4 B2 N3 Li2 -1.6(4)
C5 B2 N3 Li2 174.9(3)
Li4 B2 N3 Li2 45.2(3)
Li3 B2 N3 Li2 -45.8(3)
N3 B2 N4 C40 -175.9(2)
C5 B2 N4 C40 7.4(4)
Li4 B2 N4 C40 137.6(3)
Li3 B2 N4 C40 -131.8(3)
N3 B2 N4 Li1 3.7(4)
C5 B2 N4 Li1 -173.0(3)
Li4 B2 N4 Li1 -42.8(3)
Li3 B2 N4 Li1 47.8(3)
N3 B2 N4 Li3 -44.1(2)
C5 B2 N4 Li3 139.3(3)
Li4 B2 N4 Li3 -90.6(2)
N3 B2 N4 Li4 46.4(2)
C5 B2 N4 Li4 -130.2(3)
Li3 B2 N4 Li4 90.6(2)
N1 B1 C1 C2 94.5(3)
N2 B1 C1 C2 -80.4(4)
Li1 B1 C1 C2 7.9(5)
Li2 B1 C1 C2 -174.7(4)
B1 C1 C2 C3 -175.8(3)
C1 C2 C3 C4 -178.6(3)
N4 B2 C5 C6 86.4(3)
N3 B2 C5 C6 -89.6(4)
Li4 B2 C5 C6 -1.4(5)
Li3 B2 C5 C6 177.6(4)
B2 C5 C6 C7 -167.6(3)
C5 C6 C7 C8 -178.1(3)
B1 N1 C10 C11 -61.2(4)
Li2 N1 C10 C11 -167.7(3)
Li4 N1 C10 C11 119.0(3)
Li1 N1 C10 C11 48.5(4)
B1 N1 C10 C12 64.2(4)
Li2 N1 C10 C12 -42.4(4)
Li4 N1 C10 C12 -115.7(3)
Li1 N1 C10 C12 173.9(3)
B1 N1 C10 C13 -179.0(3)
Li2 N1 C10 C13 74.4(3)
Li4 N1 C10 C13 1.1(3)
Li1 N1 C10 C13 -69.3(4)
B1 N2 C20 C21' -64.7(12)
Li2 N2 C20 C21' 49.2(12)
Li1 N2 C20 C21' -170.7(12)
Li3 N2 C20 C21' 118.7(12)
B1 N2 C20 C22 -147.1(6)
Li2 N2 C20 C22 -33.3(7)
Li1 N2 C20 C22 106.9(7)
Li3 N2 C20 C22 36.3(6)
B1 N2 C20 C23' 70.2(14)
Li2 N2 C20 C23' -176.0(13)
Li1 N2 C20 C23' -35.8(14)
Li3 N2 C20 C23' -106.4(13)
B1 N2 C20 C23 90.9(6)
Li2 N2 C20 C23 -155.3(6)
Li1 N2 C20 C23 -15.1(7)
Li3 N2 C20 C23 -85.7(6)
B1 N2 C20 C21 -29.5(6)
Li2 N2 C20 C21 84.3(6)
Li1 N2 C20 C21 -135.6(6)
Li3 N2 C20 C21 153.9(5)
B1 N2 C20 C22' 178.2(11)
Li2 N2 C20 C22' -67.9(11)
Li1 N2 C20 C22' 72.2(11)
Li3 N2 C20 C22' 1.7(11)
B2 N3 C30 C31 -61.8(4)
Li4 N3 C30 C31 -169.9(3)
Li3 N3 C30 C31 48.3(4)
Li2 N3 C30 C31 118.8(3)
B2 N3 C30 C32 179.6(3)
Li4 N3 C30 C32 71.5(4)
Li3 N3 C30 C32 -70.3(4)
Li2 N3 C30 C32 0.2(3)
B2 N3 C30 C33 61.7(4)
Li4 N3 C30 C33 -46.4(4)
Li3 N3 C30 C33 171.8(3)
Li2 N3 C30 C33 -117.7(3)
B2 N3 C30 Li2 179.4(3)
Li4 N3 C30 Li2 71.3(3)
Li3 N3 C30 Li2 -70.5(3)
B2 N4 C40 C41 -58.2(4)
Li1 N4 C40 C41 122.1(3)
Li3 N4 C40 C41 -165.8(3)
Li4 N4 C40 C41 52.5(4)
B2 N4 C40 C42 -177.8(3)
Li1 N4 C40 C42 2.5(3)
Li3 N4 C40 C42 74.7(4)
Li4 N4 C40 C42 -67.0(4)
B2 N4 C40 C43 67.4(3)
Li1 N4 C40 C43 -112.3(3)
Li3 N4 C40 C43 -40.1(4)
Li4 N4 C40 C43 178.2(3)
B2 N4 Li1 N1 34.8(4)
C40 N4 Li1 N1 -145.5(2)
Li3 N4 Li1 N1 85.1(3)
Li4 N4 Li1 N1 -10.2(2)
B2 N4 Li1 N2 -41.8(4)
C40 N4 Li1 N2 137.9(2)
Li3 N4 Li1 N2 8.5(2)
Li4 N4 Li1 N2 -86.8(2)
B2 N4 Li1 B1 -3.2(5)
C40 N4 Li1 B1 176.5(3)
Li3 N4 Li1 B1 47.1(4)
Li4 N4 Li1 B1 -48.2(4)
B2 N4 Li1 Li4 45.0(3)
C40 N4 Li1 Li4 -135.3(2)
Li3 N4 Li1 Li4 95.3(2)
B2 N4 Li1 Li3 -50.3(3)
C40 N4 Li1 Li3 129.4(2)
Li4 N4 Li1 Li3 -95.3(2)
B2 N4 Li1 Li2 -3.3(3)
C40 N4 Li1 Li2 176.43(19)
Li3 N4 Li1 Li2 47.03(17)
Li4 N4 Li1 Li2 -48.3(2)
B1 N1 Li1 N4 -138.1(3)
C10 N1 Li1 N4 93.2(4)
Li2 N1 Li1 N4 -59.4(3)
Li4 N1 Li1 N4 10.2(2)
B1 N1 Li1 N2 -32.53(18)
C10 N1 Li1 N2 -161.2(3)
Li2 N1 Li1 N2 46.16(18)
Li4 N1 Li1 N2 115.8(2)
C10 N1 Li1 B1 -128.6(3)
Li2 N1 Li1 B1 78.7(2)
Li4 N1 Li1 B1 148.3(3)
B1 N1 Li1 Li4 -148.3(3)
C10 N1 Li1 Li4 83.0(3)
Li2 N1 Li1 Li4 -69.7(2)
B1 N1 Li1 Li3 -82.7(2)
C10 N1 Li1 Li3 148.6(3)
Li2 N1 Li1 Li3 -4.0(2)
Li4 N1 Li1 Li3 65.6(2)
B1 N1 Li1 Li2 -78.7(2)
C10 N1 Li1 Li2 152.7(3)
Li4 N1 Li1 Li2 69.7(2)
B1 N2 Li1 N4 137.7(2)
C20 N2 Li1 N4 -92.9(3)
Li2 N2 Li1 N4 59.6(2)
Li3 N2 Li1 N4 -8.40(19)
B1 N2 Li1 N1 32.37(16)
C20 N2 Li1 N1 161.8(3)
Li2 N2 Li1 N1 -45.70(19)
Li3 N2 Li1 N1 -113.68(18)
C20 N2 Li1 B1 129.5(3)
Li2 N2 Li1 B1 -78.1(2)
Li3 N2 Li1 B1 -146.1(2)
B1 N2 Li1 Li4 81.0(2)
C20 N2 Li1 Li4 -149.5(3)
Li2 N2 Li1 Li4 2.9(2)
Li3 N2 Li1 Li4 -65.1(2)
B1 N2 Li1 Li3 146.1(2)
C20 N2 Li1 Li3 -84.5(3)
Li2 N2 Li1 Li3 68.0(2)
B1 N2 Li1 Li2 78.1(2)
C20 N2 Li1 Li2 -152.5(3)
Li3 N2 Li1 Li2 -68.0(2)
N1 B1 Li1 N4 63.7(4)
N2 B1 Li1 N4 -64.5(4)
C1 B1 Li1 N4 178.4(3)
Li2 B1 Li1 N4 -0.1(4)
N2 B1 Li1 N1 -128.2(3)
C1 B1 Li1 N1 114.7(4)
Li2 B1 Li1 N1 -63.8(2)
N1 B1 Li1 N2 128.2(3)
C1 B1 Li1 N2 -117.1(4)
Li2 B1 Li1 N2 64.42(19)
N1 B1 Li1 Li4 25.6(2)
N2 B1 Li1 Li4 -102.6(2)
C1 B1 Li1 Li4 140.4(3)
Li2 B1 Li1 Li4 -38.2(2)
N1 B1 Li1 Li3 100.5(2)
N2 B1 Li1 Li3 -27.66(18)
C1 B1 Li1 Li3 -144.7(3)
Li2 B1 Li1 Li3 36.8(2)
N1 B1 Li1 Li2 63.8(2)
N2 B1 Li1 Li2 -64.42(19)
C1 B1 Li1 Li2 178.5(4)
B1 N1 Li2 N2 29.53(17)
C10 N1 Li2 N2 157.7(2)
Li4 N1 Li2 N2 -114.5(2)
Li1 N1 Li2 N2 -46.29(18)
B1 N1 Li2 N3 135.4(2)
C10 N1 Li2 N3 -96.4(3)
Li4 N1 Li2 N3 -8.60(19)
Li1 N1 Li2 N3 59.6(2)
C10 N1 Li2 B1 128.2(3)
Li4 N1 Li2 B1 -144.0(2)
Li1 N1 Li2 B1 -75.8(2)
B1 N1 Li2 Li3 79.9(2)
C10 N1 Li2 Li3 -151.9(2)
Li4 N1 Li2 Li3 -64.1(2)
Li1 N1 Li2 Li3 4.1(2)
B1 N1 Li2 Li4 144.0(2)
C10 N1 Li2 Li4 -87.8(3)
Li1 N1 Li2 Li4 68.2(2)
B1 N1 Li2 C30 161.4(3)
C10 N1 Li2 C30 -70.4(4)
Li4 N1 Li2 C30 17.4(3)
Li1 N1 Li2 C30 85.6(3)
B1 N1 Li2 Li1 75.8(2)
C10 N1 Li2 Li1 -156.0(3)
Li4 N1 Li2 Li1 -68.2(2)
B1 N2 Li2 N1 -29.42(18)
C20 N2 Li2 N1 -162.8(3)
Li1 N2 Li2 N1 46.12(19)
Li3 N2 Li2 N1 114.5(2)
B1 N2 Li2 N3 -133.1(3)
C20 N2 Li2 N3 93.5(4)
Li1 N2 Li2 N3 -57.6(3)
Li3 N2 Li2 N3 10.8(2)
C20 N2 Li2 B1 -133.4(3)
Li1 N2 Li2 B1 75.5(2)
Li3 N2 Li2 B1 143.9(3)
B1 N2 Li2 Li3 -143.9(3)
C20 N2 Li2 Li3 82.7(3)
Li1 N2 Li2 Li3 -68.4(2)
B1 N2 Li2 Li4 -78.4(2)
C20 N2 Li2 Li4 148.2(3)
Li1 N2 Li2 Li4 -2.9(2)
Li3 N2 Li2 Li4 65.5(2)
B1 N2 Li2 C30 -158.8(4)
C20 N2 Li2 C30 67.9(5)
Li1 N2 Li2 C30 -83.2(3)
Li3 N2 Li2 C30 -14.9(3)
B1 N2 Li2 Li1 -75.5(2)
C20 N2 Li2 Li1 151.1(3)
Li3 N2 Li2 Li1 68.4(2)
B2 N3 Li2 N1 -38.9(4)
C30 N3 Li2 N1 140.4(2)
Li4 N3 Li2 N1 8.7(2)
Li3 N3 Li2 N1 -87.9(2)
B2 N3 Li2 N2 37.9(4)
C30 N3 Li2 N2 -142.7(2)
Li4 N3 Li2 N2 85.5(3)
Li3 N3 Li2 N2 -11.1(2)
B2 N3 Li2 B1 -1.5(5)
C30 N3 Li2 B1 177.9(3)
Li4 N3 Li2 B1 46.2(3)
Li3 N3 Li2 B1 -50.4(3)
B2 N3 Li2 Li3 48.9(3)
C30 N3 Li2 Li3 -131.7(2)
Li4 N3 Li2 Li3 96.6(2)
B2 N3 Li2 Li4 -47.6(3)
C30 N3 Li2 Li4 131.7(2)
Li3 N3 Li2 Li4 -96.6(2)
B2 N3 Li2 C30 -179.4(3)
Li4 N3 Li2 C30 -131.7(2)
Li3 N3 Li2 C30 131.7(2)
B2 N3 Li2 Li1 -0.1(3)
C30 N3 Li2 Li1 179.27(18)
Li4 N3 Li2 Li1 47.52(18)
Li3 N3 Li2 Li1 -49.0(2)
N2 B1 Li2 N1 133.0(3)
C1 B1 Li2 N1 -111.7(5)
Li1 B1 Li2 N1 66.4(2)
N1 B1 Li2 N2 -133.0(3)
C1 B1 Li2 N2 115.3(5)
Li1 B1 Li2 N2 -66.6(2)
N1 B1 Li2 N3 -64.6(3)
N2 B1 Li2 N3 68.4(3)
C1 B1 Li2 N3 -176.3(4)
Li1 B1 Li2 N3 1.8(3)
N1 B1 Li2 Li3 -103.5(2)
N2 B1 Li2 Li3 29.5(2)
C1 B1 Li2 Li3 144.8(5)
Li1 B1 Li2 Li3 -37.1(2)
N1 B1 Li2 Li4 -28.83(19)
N2 B1 Li2 Li4 104.2(2)
C1 B1 Li2 Li4 -140.5(5)
Li1 B1 Li2 Li4 37.6(2)
N1 B1 Li2 C30 -60.7(9)
N2 B1 Li2 C30 72.3(9)
C1 B1 Li2 C30 -172.4(7)
Li1 B1 Li2 C30 5.7(9)
N1 B1 Li2 Li1 -66.4(2)
N2 B1 Li2 Li1 66.6(2)
C1 B1 Li2 Li1 -178.1(5)
N3 C30 Li2 N1 -52.9(3)
C31 C30 Li2 N1 -142.6(3)
C32 C30 Li2 N1 127.4(3)
C33 C30 Li2 N1 37.2(4)
N3 C30 Li2 N2 51.2(3)
C31 C30 Li2 N2 -38.6(5)
C32 C30 Li2 N2 -128.6(4)
C33 C30 Li2 N2 141.2(3)
C31 C30 Li2 N3 -89.7(3)
C32 C30 Li2 N3 -179.8(3)
C33 C30 Li2 N3 90.0(3)
N3 C30 Li2 B1 -5.6(8)
C31 C30 Li2 B1 -95.3(9)
C32 C30 Li2 B1 174.6(9)
C33 C30 Li2 B1 84.5(9)
N3 C30 Li2 Li3 38.5(2)
C31 C30 Li2 Li3 -51.2(3)
C32 C30 Li2 Li3 -141.3(3)
C33 C30 Li2 Li3 128.6(3)
N3 C30 Li2 Li4 -38.30(19)
C31 C30 Li2 Li4 -128.0(3)
C32 C30 Li2 Li4 141.9(3)
C33 C30 Li2 Li4 51.7(3)
N3 C30 Li2 Li1 -0.8(2)
C31 C30 Li2 Li1 -90.5(3)
C32 C30 Li2 Li1 179.4(3)
C33 C30 Li2 Li1 89.3(3)
N4 Li1 Li2 N1 125.8(2)
N2 Li1 Li2 N1 -108.4(2)
B1 Li1 Li2 N1 -54.12(18)
Li4 Li1 Li2 N1 75.2(2)
Li3 Li1 Li2 N1 175.0(3)
N4 Li1 Li2 N2 -125.8(2)
N1 Li1 Li2 N2 108.4(2)
B1 Li1 Li2 N2 54.28(18)
Li4 Li1 Li2 N2 -176.4(3)
Li3 Li1 Li2 N2 -76.7(2)
N4 Li1 Li2 N3 1.24(18)
N1 Li1 Li2 N3 -124.6(2)
N2 Li1 Li2 N3 127.0(2)
B1 Li1 Li2 N3 -178.7(3)
Li4 Li1 Li2 N3 -49.4(2)
Li3 Li1 Li2 N3 50.39(19)
N4 Li1 Li2 B1 179.9(3)
N1 Li1 Li2 B1 54.12(18)
N2 Li1 Li2 B1 -54.28(18)
Li4 Li1 Li2 B1 129.3(3)
Li3 Li1 Li2 B1 -130.9(3)
N4 Li1 Li2 Li3 -49.15(19)
N1 Li1 Li2 Li3 -175.0(3)
N2 Li1 Li2 Li3 76.7(2)
B1 Li1 Li2 Li3 130.9(3)
Li4 Li1 Li2 Li3 -99.7(3)
N4 Li1 Li2 Li4 50.6(2)
N1 Li1 Li2 Li4 -75.2(2)
N2 Li1 Li2 Li4 176.4(3)
B1 Li1 Li2 Li4 -129.3(3)
Li3 Li1 Li2 Li4 99.7(3)
N4 Li1 Li2 C30 1.7(2)
N1 Li1 Li2 C30 -124.1(3)
N2 Li1 Li2 C30 127.5(3)
B1 Li1 Li2 C30 -178.3(3)
Li4 Li1 Li2 C30 -48.9(2)
Li3 Li1 Li2 C30 50.8(2)
B2 N3 Li3 N4 -29.94(17)
C30 N3 Li3 N4 -160.5(2)
Li4 N3 Li3 N4 46.62(19)
Li2 N3 Li3 N4 114.7(2)
B2 N3 Li3 N2 -133.8(3)
C30 N3 Li3 N2 95.7(3)
Li4 N3 Li3 N2 -57.2(3)
Li2 N3 Li3 N2 10.8(2)
C30 N3 Li3 B2 -130.5(3)
Li4 N3 Li3 B2 76.6(2)
Li2 N3 Li3 B2 144.6(3)
B2 N3 Li3 Li2 -144.6(3)
C30 N3 Li3 Li2 84.9(3)
Li4 N3 Li3 Li2 -68.0(2)
B2 N3 Li3 Li1 -78.6(2)
C30 N3 Li3 Li1 150.9(3)
Li4 N3 Li3 Li1 -2.1(2)
Li2 N3 Li3 Li1 66.0(2)
B2 N3 Li3 Li4 -76.6(2)
C30 N3 Li3 Li4 152.9(3)
Li2 N3 Li3 Li4 68.0(2)
B2 N4 Li3 N3 30.13(16)
C40 N4 Li3 N3 159.5(2)
Li1 N4 Li3 N3 -114.54(19)
Li4 N4 Li3 N3 -46.22(18)
B2 N4 Li3 N2 136.4(2)
C40 N4 Li3 N2 -94.2(3)
Li1 N4 Li3 N2 -8.29(19)
Li4 N4 Li3 N2 60.0(2)
C40 N4 Li3 B2 129.4(3)
Li1 N4 Li3 B2 -144.7(2)
Li4 N4 Li3 B2 -76.4(2)
B2 N4 Li3 Li2 80.8(2)
C40 N4 Li3 Li2 -149.9(3)
Li1 N4 Li3 Li2 -63.9(2)
Li4 N4 Li3 Li2 4.4(2)
B2 N4 Li3 Li1 144.7(2)
C40 N4 Li3 Li1 -85.9(3)
Li4 N4 Li3 Li1 68.3(2)
B2 N4 Li3 Li4 76.4(2)
C40 N4 Li3 Li4 -154.3(3)
Li1 N4 Li3 Li4 -68.3(2)
B1 N2 Li3 N3 38.9(4)
C20 N2 Li3 N3 -144.7(2)
Li2 N2 Li3 N3 -11.2(2)
Li1 N2 Li3 N3 84.8(3)
B1 N2 Li3 N4 -37.6(4)
C20 N2 Li3 N4 138.8(2)
Li2 N2 Li3 N4 -87.7(2)
Li1 N2 Li3 N4 8.31(19)
B1 N2 Li3 B2 -0.5(5)
C20 N2 Li3 B2 175.9(3)
Li2 N2 Li3 B2 -50.6(3)
Li1 N2 Li3 B2 45.4(3)
B1 N2 Li3 Li2 50.0(3)
C20 N2 Li3 Li2 -133.5(2)
Li1 N2 Li3 Li2 96.0(2)
B1 N2 Li3 Li1 -46.0(3)
C20 N2 Li3 Li1 130.5(2)
Li2 N2 Li3 Li1 -96.0(2)
B1 N2 Li3 Li4 1.4(3)
C20 N2 Li3 Li4 177.90(19)
Li2 N2 Li3 Li4 -48.6(2)
Li1 N2 Li3 Li4 47.39(18)
N4 B2 Li3 N3 -132.0(3)
C5 B2 Li3 N3 115.1(5)
Li4 B2 Li3 N3 -65.6(2)
N3 B2 Li3 N4 132.0(3)
C5 B2 Li3 N4 -112.9(4)
Li4 B2 Li3 N4 66.4(2)
N4 B2 Li3 N2 -63.8(3)
N3 B2 Li3 N2 68.2(3)
C5 B2 Li3 N2 -176.7(3)
Li4 B2 Li3 N2 2.6(3)
N4 B2 Li3 Li2 -102.8(2)
N3 B2 Li3 Li2 29.1(2)
C5 B2 Li3 Li2 144.3(4)
Li4 B2 Li3 Li2 -36.5(2)
N4 B2 Li3 Li1 -28.23(18)
N3 B2 Li3 Li1 103.7(2)
C5 B2 Li3 Li1 -141.1(4)
Li4 B2 Li3 Li1 38.1(2)
N4 B2 Li3 Li4 -66.4(2)
N3 B2 Li3 Li4 65.6(2)
C5 B2 Li3 Li4 -179.3(5)
N1 Li2 Li3 N3 106.5(2)
N2 Li2 Li3 N3 167.6(3)
B1 Li2 Li3 N3 145.4(3)
Li4 Li2 Li3 N3 56.60(18)
C30 Li2 Li3 N3 -23.46(12)
Li1 Li2 Li3 N3 110.2(2)
N1 Li2 Li3 N4 45.9(2)
N2 Li2 Li3 N4 107.0(2)
N3 Li2 Li3 N4 -60.60(18)
B1 Li2 Li3 N4 84.8(2)
Li4 Li2 Li3 N4 -4.0(2)
C30 Li2 Li3 N4 -84.06(19)
Li1 Li2 Li3 N4 49.61(19)
N1 Li2 Li3 N2 -61.04(18)
N3 Li2 Li3 N2 -167.6(3)
B1 Li2 Li3 N2 -22.15(15)
Li4 Li2 Li3 N2 -111.0(2)
C30 Li2 Li3 N2 169.0(2)
Li1 Li2 Li3 N2 -57.36(18)
N1 Li2 Li3 B2 84.8(2)
N2 Li2 Li3 B2 145.8(3)
N3 Li2 Li3 B2 -21.74(16)
B1 Li2 Li3 B2 123.7(2)
Li4 Li2 Li3 B2 34.9(2)
C30 Li2 Li3 B2 -45.19(18)
Li1 Li2 Li3 B2 88.5(2)
N1 Li2 Li3 Li1 -3.7(2)
N2 Li2 Li3 Li1 57.36(18)
N3 Li2 Li3 Li1 -110.2(2)
B1 Li2 Li3 Li1 35.2(2)
Li4 Li2 Li3 Li1 -53.6(2)
C30 Li2 Li3 Li1 -133.7(2)
N1 Li2 Li3 Li4 49.93(19)
N2 Li2 Li3 Li4 111.0(2)
N3 Li2 Li3 Li4 -56.60(18)
B1 Li2 Li3 Li4 88.8(2)
C30 Li2 Li3 Li4 -80.06(17)
Li1 Li2 Li3 Li4 53.6(2)
N4 Li1 Li3 N3 60.38(17)
N1 Li1 Li3 N3 -49.1(2)
N2 Li1 Li3 N3 -110.0(2)
B1 Li1 Li3 N3 -88.8(2)
Li4 Li1 Li3 N3 1.9(2)
Li2 Li1 Li3 N3 -52.73(18)
N1 Li1 Li3 N4 -109.5(2)
N2 Li1 Li3 N4 -170.4(2)
B1 Li1 Li3 N4 -149.2(2)
Li4 Li1 Li3 N4 -58.51(18)
Li2 Li1 Li3 N4 -113.1(2)
N4 Li1 Li3 N2 170.4(2)
N1 Li1 Li3 N2 60.90(17)
B1 Li1 Li3 N2 21.18(13)
Li4 Li1 Li3 N2 111.9(2)
Li2 Li1 Li3 N2 57.27(17)
N4 Li1 Li3 B2 21.57(13)
N1 Li1 Li3 B2 -87.9(2)
N2 Li1 Li3 B2 -148.8(2)
B1 Li1 Li3 B2 -127.6(2)
Li4 Li1 Li3 B2 -36.9(2)
Li2 Li1 Li3 B2 -91.55(19)
N4 Li1 Li3 Li2 113.1(2)
N1 Li1 Li3 Li2 3.6(2)
N2 Li1 Li3 Li2 -57.27(17)
B1 Li1 Li3 Li2 -36.09(19)
Li4 Li1 Li3 Li2 54.6(2)
N4 Li1 Li3 Li4 58.51(18)
N1 Li1 Li3 Li4 -50.98(18)
N2 Li1 Li3 Li4 -111.9(2)
B1 Li1 Li3 Li4 -90.7(2)
Li2 Li1 Li3 Li4 -54.6(2)
B2 N3 Li4 N1 136.5(2)
C30 N3 Li4 N1 -94.2(3)
Li3 N3 Li4 N1 58.7(2)
Li2 N3 Li4 N1 -8.7(2)
B2 N3 Li4 N4 31.34(16)
C30 N3 Li4 N4 160.7(2)
Li3 N3 Li4 N4 -46.43(18)
Li2 N3 Li4 N4 -113.88(18)
C30 N3 Li4 B2 129.4(3)
Li3 N3 Li4 B2 -77.77(19)
Li2 N3 Li4 B2 -145.2(2)
B2 N3 Li4 Li1 79.9(2)
C30 N3 Li4 Li1 -150.8(3)
Li3 N3 Li4 Li1 2.1(2)
Li2 N3 Li4 Li1 -65.4(2)
B2 N3 Li4 Li2 145.2(2)
C30 N3 Li4 Li2 -85.4(3)
Li3 N3 Li4 Li2 67.45(19)
B2 N3 Li4 Li3 77.77(19)
C30 N3 Li4 Li3 -152.9(3)
Li2 N3 Li4 Li3 -67.45(19)
B1 N1 Li4 N3 -42.9(4)
C10 N1 Li4 N3 137.0(2)
Li2 N1 Li4 N3 9.0(2)
Li1 N1 Li4 N3 -87.0(3)
B1 N1 Li4 N4 33.9(4)
C10 N1 Li4 N4 -146.2(3)
Li2 N1 Li4 N4 85.8(3)
Li1 N1 Li4 N4 -10.2(2)
B1 N1 Li4 B2 -3.9(6)
C10 N1 Li4 B2 175.9(3)
Li2 N1 Li4 B2 48.0(4)
Li1 N1 Li4 B2 -48.0(4)
B1 N1 Li4 Li1 44.0(3)
C10 N1 Li4 Li1 -136.1(2)
Li2 N1 Li4 Li1 96.0(2)
B1 N1 Li4 Li2 -51.9(3)
C10 N1 Li4 Li2 127.9(2)
Li1 N1 Li4 Li2 -96.0(2)
B1 N1 Li4 Li3 -4.7(3)
C10 N1 Li4 Li3 175.2(2)
Li2 N1 Li4 Li3 47.22(17)
Li1 N1 Li4 Li3 -48.8(2)
B2 N4 Li4 N3 -31.61(17)
C40 N4 Li4 N3 -161.9(3)
Li1 N4 Li4 N3 116.0(2)
Li3 N4 Li4 N3 46.39(18)
B2 N4 Li4 N1 -137.4(3)
C40 N4 Li4 N1 92.3(3)
Li1 N4 Li4 N1 10.2(2)
Li3 N4 Li4 N1 -59.4(3)
C40 N4 Li4 B2 -130.3(3)
Li1 N4 Li4 B2 147.6(3)
Li3 N4 Li4 B2 78.0(2)
B2 N4 Li4 Li1 -147.6(3)
C40 N4 Li4 Li1 82.1(3)
Li3 N4 Li4 Li1 -69.6(2)
B2 N4 Li4 Li2 -82.4(2)
C40 N4 Li4 Li2 147.4(3)
Li1 N4 Li4 Li2 65.3(2)
Li3 N4 Li4 Li2 -4.4(2)
B2 N4 Li4 Li3 -78.0(2)
C40 N4 Li4 Li3 151.7(3)
Li1 N4 Li4 Li3 69.6(2)
N4 B2 Li4 N3 129.7(2)
C5 B2 Li4 N3 -115.8(4)
Li3 B2 Li4 N3 64.79(18)
N4 B2 Li4 N1 64.0(4)
N3 B2 Li4 N1 -65.8(4)
C5 B2 Li4 N1 178.4(3)
Li3 B2 Li4 N1 -1.0(4)
N3 B2 Li4 N4 -129.7(2)
C5 B2 Li4 N4 114.4(4)
Li3 B2 Li4 N4 -64.96(19)
N4 B2 Li4 Li1 26.1(2)
N3 B2 Li4 Li1 -103.6(2)
C5 B2 Li4 Li1 140.6(3)
Li3 B2 Li4 Li1 -38.8(2)
N4 B2 Li4 Li2 101.2(2)
N3 B2 Li4 Li2 -28.57(17)
C5 B2 Li4 Li2 -144.4(3)
Li3 B2 Li4 Li2 36.2(2)
N4 B2 Li4 Li3 64.96(19)
N3 B2 Li4 Li3 -64.79(18)
C5 B2 Li4 Li3 179.4(4)
N4 Li1 Li4 N3 -59.48(19)
N1 Li1 Li4 N3 108.9(2)
N2 Li1 Li4 N3 49.4(3)
B1 Li1 Li4 N3 89.1(2)
Li3 Li1 Li4 N3 -1.9(2)
Li2 Li1 Li4 N3 52.1(2)
N4 Li1 Li4 N1 -168.4(3)
N2 Li1 Li4 N1 -59.48(19)
B1 Li1 Li4 N1 -19.77(17)
Li3 Li1 Li4 N1 -110.8(2)
Li2 Li1 Li4 N1 -56.86(19)
N1 Li1 Li4 N4 168.4(3)
N2 Li1 Li4 N4 108.9(2)
B1 Li1 Li4 N4 148.6(3)
Li3 Li1 Li4 N4 57.59(18)
Li2 Li1 Li4 N4 111.5(2)
N4 Li1 Li4 B2 -20.05(16)
N1 Li1 Li4 B2 148.3(3)
N2 Li1 Li4 B2 88.9(2)
B1 Li1 Li4 B2 128.6(2)
Li3 Li1 Li4 B2 37.5(2)
Li2 Li1 Li4 B2 91.5(2)
N4 Li1 Li4 Li2 -111.5(2)
N1 Li1 Li4 Li2 56.86(19)
N2 Li1 Li4 Li2 -2.6(2)
B1 Li1 Li4 Li2 37.1(2)
Li3 Li1 Li4 Li2 -53.9(2)
N4 Li1 Li4 Li3 -57.59(18)
N1 Li1 Li4 Li3 110.8(2)
N2 Li1 Li4 Li3 51.32(19)
B1 Li1 Li4 Li3 91.0(2)
Li2 Li1 Li4 Li3 53.9(2)
N1 Li2 Li4 N3 -169.9(2)
N2 Li2 Li4 N3 -109.1(2)
B1 Li2 Li4 N3 -147.9(2)
Li3 Li2 Li4 N3 -57.04(17)
C30 Li2 Li4 N3 23.47(10)
Li1 Li2 Li4 N3 -111.7(2)
N2 Li2 Li4 N1 60.84(19)
N3 Li2 Li4 N1 169.9(2)
B1 Li2 Li4 N1 22.02(14)
Li3 Li2 Li4 N1 112.9(2)
C30 Li2 Li4 N1 -166.60(19)
Li1 Li2 Li4 N1 58.21(18)
N1 Li2 Li4 N4 -108.9(2)
N2 Li2 Li4 N4 -48.1(3)
N3 Li2 Li4 N4 61.02(18)
B1 Li2 Li4 N4 -86.9(2)
Li3 Li2 Li4 N4 4.0(2)
C30 Li2 Li4 N4 84.49(19)
Li1 Li2 Li4 N4 -50.71(18)
N1 Li2 Li4 B2 -148.3(2)
N2 Li2 Li4 B2 -87.5(2)
N3 Li2 Li4 B2 21.60(13)
B1 Li2 Li4 B2 -126.3(2)
Li3 Li2 Li4 B2 -35.44(19)
C30 Li2 Li4 B2 45.07(16)
Li1 Li2 Li4 B2 -90.1(2)
N1 Li2 Li4 Li1 -58.21(18)
N2 Li2 Li4 Li1 2.6(2)
N3 Li2 Li4 Li1 111.7(2)
B1 Li2 Li4 Li1 -36.2(2)
Li3 Li2 Li4 Li1 54.7(2)
C30 Li2 Li4 Li1 135.2(2)
N1 Li2 Li4 Li3 -112.9(2)
N2 Li2 Li4 Li3 -52.06(18)
N3 Li2 Li4 Li3 57.04(17)
B1 Li2 Li4 Li3 -90.9(2)
C30 Li2 Li4 Li3 80.51(18)
Li1 Li2 Li4 Li3 -54.7(2)
N4 Li3 Li4 N3 -107.8(2)
N2 Li3 Li4 N3 127.7(2)
B2 Li3 Li4 N3 -54.17(17)
Li2 Li3 Li4 N3 77.6(2)
Li1 Li3 Li4 N3 177.4(3)
N3 Li3 Li4 N1 -126.5(2)
N4 Li3 Li4 N1 125.6(2)
N2 Li3 Li4 N1 1.18(18)
B2 Li3 Li4 N1 179.3(3)
Li2 Li3 Li4 N1 -48.9(2)
Li1 Li3 Li4 N1 50.9(2)
N3 Li3 Li4 N4 107.8(2)
N2 Li3 Li4 N4 -124.5(2)
B2 Li3 Li4 N4 53.65(17)
Li2 Li3 Li4 N4 -174.5(3)
Li1 Li3 Li4 N4 -74.8(2)
N3 Li3 Li4 B2 54.17(17)
N4 Li3 Li4 B2 -53.65(17)
N2 Li3 Li4 B2 -178.1(3)
Li2 Li3 Li4 B2 131.8(3)
Li1 Li3 Li4 B2 -128.4(3)
N3 Li3 Li4 Li1 -177.4(3)
N4 Li3 Li4 Li1 74.8(2)
N2 Li3 Li4 Li1 -49.7(2)
B2 Li3 Li4 Li1 128.4(3)
Li2 Li3 Li4 Li1 -99.8(3)
N3 Li3 Li4 Li2 -77.6(2)
N4 Li3 Li4 Li2 174.5(3)
N2 Li3 Li4 Li2 50.06(19)
B2 Li3 Li4 Li2 -131.8(3)
Li1 Li3 Li4 Li2 99.8(3)
